data_6000095
loop_
_publ_author_name
'Marosi, L.'
'Platero, E. E.'
'Cifre, J.'
'Arean, C. O.'

_publ_section_title
;
 Thermal dehydration of H3+xPVxM12-xO40 center dot yH(2)O Keggin type
 heteropolyacids; formation, thermal stability and structure of the
 anhydrous acids H3PM12O40, of the corresponding anhydrides PM12O38.5 and
 of a novel trihydrate H3PW12O40 3H(2)O
;
_journal_name_full 'Journal of Materials Chemistry'
_journal_page_first 1949
_journal_page_last 1955
_journal_paper_doi 10.1039/b001476l
_journal_volume 10
_journal_year 2000
_chemical_formula_sum 'H3 Mo12 O40 P'
_space_group_name_H-M_alt 'R 3'
_cell_angle_alpha 90.000
_cell_angle_beta 90.000
_cell_angle_gamma 120.000
_cell_length_a 11.4800
_cell_length_b 11.4800
_cell_length_c 87.4600
_cell_volume 9982.15
_cod_database_code 6000095

loop_
_atom_site_label
_atom_site_fract_x
_atom_site_fract_y
_atom_site_fract_z
? ? ? ?
